data_4503826
loop_
_publ_author_name
'Shattock, Tanise R.'
'Arora, Kapildev K.'
'Vishweshwar, Peddy'
'Zaworotko, Michael J.'

_publ_section_title
;
 Hierarchy of Supramolecular Synthons: Persistent Carboxylic
 Acid&#x00B7;&#x00B7;&#x00B7;Pyridine Hydrogen Bonds in Cocrystals That
 also Contain a Hydroxyl Moiety
;
_journal_issue 12
_journal_name_full 'Crystal Growth &amp; Design'
_journal_page_first 4533
_journal_paper_doi 10.1021/cg800565a
_journal_volume 8
_journal_year 2008
_chemical_formula_moiety 'C12 H10 N2, C7 H6 O3'
_chemical_formula_sum 'C19 H16 N2 O3'
_chemical_formula_weight 320.34
_chemical_melting_point '184-186 &#x00BA;C'
_chemical_name_common '1:1 Co-crystal of 4HBA + BPEE'
_chemical_name_systematic
; 
 1:1 Co-crystal of 4-hydroxybenzoic acid and BPEE 
;
_space_group_IT_number 2
_symmetry_cell_setting triclinic
_symmetry_space_group_name_Hall '-P 1'
_symmetry_space_group_name_H-M 'P -1'
_atom_sites_solution_hydrogens geom
_atom_sites_solution_primary direct
_atom_sites_solution_secondary difmap
_audit_creation_method SHELXL-97
_cell_angle_alpha 95.046(6)
_cell_angle_beta 94.058(7)
_cell_angle_gamma 103.928(6)
_cell_formula_units_Z 2
_cell_length_a 6.193(19)
_cell_length_b 6.957(2)
_cell_length_c 18.499(5)
_cell_measurement_temperature 100(2)
_cell_volume 767(2)
_computing_cell_refinement 'Bruker SMART'
_computing_data_collection 'Bruker SMART'
_computing_data_reduction 'Bruker SAINT'
_computing_molecular_graphics 'Bruker SHELXTL'
_computing_publication_material 'Bruker SHELXTL'
_computing_structure_refinement 'SHELXL-97 (Sheldrick, 1997)'
_computing_structure_solution 'SHELXS-97 (Sheldrick, 1990)'
_diffrn_ambient_temperature 100(2)
_diffrn_measured_fraction_theta_full 0.914
_diffrn_measured_fraction_theta_max 0.914
_diffrn_measurement_device_type 'CCD area detector'
_diffrn_measurement_method 'phi and omega scans'
_diffrn_radiation_monochromator graphite
_diffrn_radiation_source 'fine-focus sealed tube'
_diffrn_radiation_type MoK\a
_diffrn_radiation_wavelength 0.71073
_diffrn_reflns_av_R_equivalents 0.0320
_diffrn_reflns_av_sigmaI/netI 0.1127
_diffrn_reflns_limit_h_max 3
_diffrn_reflns_limit_h_min -7
_diffrn_reflns_limit_k_max 8
_diffrn_reflns_limit_k_min -8
_diffrn_reflns_limit_l_max 17
_diffrn_reflns_limit_l_min -21
_diffrn_reflns_number 3082
_diffrn_reflns_theta_full 25.09
_diffrn_reflns_theta_max 25.09
_diffrn_reflns_theta_min 1.11
_exptl_absorpt_coefficient_mu 0.095
_exptl_absorpt_correction_T_max 1.000
_exptl_absorpt_correction_T_min 0.576
_exptl_absorpt_correction_type multi-scan
_exptl_absorpt_process_details 'SADABS; Sheldrick, 1996'
_exptl_crystal_colour colorless
_exptl_crystal_density_diffrn 1.387
_exptl_crystal_density_method 'not measured'
_exptl_crystal_description plates
_exptl_crystal_F_000 336
_exptl_crystal_preparation methanol
_exptl_crystal_size_max 0.20
_exptl_crystal_size_mid 0.14
_exptl_crystal_size_min 0.07
_refine_diff_density_max 0.258
_refine_diff_density_min -0.254
_refine_diff_density_rms 0.061
_refine_ls_extinction_method none
_refine_ls_goodness_of_fit_ref 0.999
_refine_ls_hydrogen_treatment constr
_refine_ls_matrix_type full
_refine_ls_number_parameters 217
_refine_ls_number_reflns 2508
_refine_ls_number_restraints 0
_refine_ls_restrained_S_all 0.999
_refine_ls_R_factor_all 0.1223
_refine_ls_R_factor_gt 0.0682
_refine_ls_shift/su_max 0.000
_refine_ls_shift/su_mean 0.000
_refine_ls_structure_factor_coef Fsqd
_refine_ls_weighting_details 'calc w=1/[\s^2^(Fo^2^)+(0.0499P)^2^+0.2338P] where P=(Fo^2^+2Fc^2^)/3'
_refine_ls_weighting_scheme calc
_refine_ls_wR_factor_gt 0.1366
_refine_ls_wR_factor_ref 0.1761
_reflns_number_gt 1448
_reflns_number_total 2508
_reflns_threshold_expression >2sigma(I)
_cod_data_source_file cg800565a_si_012.cif
_cod_data_source_block ts461a
_cod_depositor_comments
;
The following automatic conversions were performed:

'_symmetry_cell_setting' value 'Triclinic' changed to 'triclinic'
according to /home/saulius/struct/CIF-dictionaries/cif_core.dic
dictionary named 'cif_core.dic' version 2.4.1 from 2010-06-29.

Automatic conversion script
Id: cif_fix_values 1715 2011-07-08 13:25:40Z adriana 
;
_cod_original_cell_volume 767.1(4)
_cod_original_sg_symbol_H-M P-1
_cod_database_code 4503826

loop_
_symmetry_equiv_pos_as_xyz
'x, y, z'
'-x, -y, -z'

loop_
_atom_site_label
_atom_site_type_symbol
_atom_site_fract_x
_atom_site_fract_y
_atom_site_fract_z
_atom_site_U_iso_or_equiv
_atom_site_adp_type
_atom_site_occupancy
_atom_site_symmetry_multiplicity
_atom_site_calc_flag
_atom_site_refinement_flags
O17 O -0.0554(5) 0.2909(4) 0.35690(14) 0.0297(8) Uani 1 1 d .
O18 O 0.2692(4) 0.3131(4) 0.30759(14) 0.0263(7) Uani 1 1 d .
H18 H 0.2919 0.2026 0.3434 0.039 Uiso 1 1 d R
O19 O -0.0316(4) 1.0065(4) 0.16202(14) 0.0264(7) Uani 1 1 d .
H19 H 0.0839 1.0470 0.1277 0.040 Uiso 1 1 d R
C11 C 0.0041(6) 0.8554(6) 0.1988(2) 0.0210(10) Uani 1 1 d .
C12 C -0.1667(6) 0.7602(6) 0.2385(2) 0.0248(10) Uani 1 1 d .
H12 H -0.3003 0.8041 0.2401 0.030 Uiso 1 1 calc R
C13 C -0.1401(6) 0.6016(6) 0.2756(2) 0.0233(10) Uani 1 1 d .
H13 H -0.2570 0.5378 0.3025 0.028 Uiso 1 1 calc R
C14 C 0.0533(6) 0.5333(6) 0.27451(19) 0.0189(9) Uani 1 1 d .
C15 C 0.2218(6) 0.6294(6) 0.23415(19) 0.0191(9) Uani 1 1 d .
H15 H 0.3546 0.5843 0.2321 0.023 Uiso 1 1 calc R
C16 C 0.1990(6) 0.7896(6) 0.1970(2) 0.0213(10) Uani 1 1 d .
H16 H 0.3163 0.8541 0.1705 0.026 Uiso 1 1 calc R
C17 C 0.0823(7) 0.3674(6) 0.3160(2) 0.0234(10) Uani 1 1 d .
N21 N 0.3151(5) 1.0173(5) 0.38041(16) 0.0235(8) Uani 1 1 d .
C21 C 0.4981(7) 0.9482(6) 0.3751(2) 0.0251(10) Uani 1 1 d .
H21 H 0.6048 1.0066 0.3438 0.030 Uiso 1 1 calc R
C22 C 0.5386(7) 0.7964(6) 0.4129(2) 0.0269(10) Uani 1 1 d .
H22 H 0.6695 0.7507 0.4065 0.032 Uiso 1 1 calc R
C23 C 0.3873(6) 0.7094(6) 0.4606(2) 0.0201(9) Uani 1 1 d .
C24 C 0.1987(6) 0.7827(6) 0.4659(2) 0.0241(10) Uani 1 1 d .
H24 H 0.0905 0.7296 0.4975 0.029 Uiso 1 1 calc R
C25 C 0.1680(7) 0.9338(6) 0.4249(2) 0.0256(10) Uani 1 1 d .
H25 H 0.0363 0.9797 0.4287 0.031 Uiso 1 1 calc R
C26 C 0.4233(6) 0.5517(6) 0.5048(2) 0.0214(10) Uani 1 1 d .
H26 H 0.3303 0.5214 0.5431 0.026 Uiso 1 1 calc R
N31 N 0.3291(5) 0.1662(5) 0.08816(18) 0.0243(9) Uani 1 1 d .
C31 C 0.5257(7) 0.2514(6) 0.1269(2) 0.0266(10) Uani 1 1 d .
H31 H 0.5339 0.2490 0.1783 0.032 Uiso 1 1 calc R
C32 C 0.7159(7) 0.3420(6) 0.0968(2) 0.0242(10) Uani 1 1 d .
H32 H 0.8506 0.3991 0.1271 0.029 Uiso 1 1 calc R
C33 C 0.7100(6) 0.3494(5) 0.0211(2) 0.0191(10) Uani 1 1 d .
C34 C 0.5059(6) 0.2582(6) -0.0193(2) 0.0207(9) Uani 1 1 d .
H34 H 0.4924 0.2573 -0.0709 0.025 Uiso 1 1 calc R
C35 C 0.3245(7) 0.1697(6) 0.0156(2) 0.0249(10) Uani 1 1 d .
H35 H 0.1884 0.1076 -0.0133 0.030 Uiso 1 1 calc R
C36 C 0.8994(6) 0.4508(6) -0.0155(2) 0.0228(10) Uani 1 1 d .
H36 H 0.8765 0.4460 -0.0671 0.027 Uiso 1 1 calc R

loop_
_atom_site_aniso_label
_atom_site_aniso_U_11
_atom_site_aniso_U_22
_atom_site_aniso_U_33
_atom_site_aniso_U_23
_atom_site_aniso_U_13
_atom_site_aniso_U_12
O17 0.0317(17) 0.0308(18) 0.0291(19) 0.0164(13) 0.0112(13) 0.0057(14)
O18 0.0286(16) 0.0237(17) 0.0298(18) 0.0120(13) 0.0024(13) 0.0095(13)
O19 0.0257(16) 0.0287(17) 0.0278(18) 0.0141(13) 0.0030(13) 0.0085(13)
C11 0.023(2) 0.017(2) 0.020(2) 0.0041(17) -0.0050(18) 0.0004(18)
C12 0.019(2) 0.029(3) 0.029(3) 0.0071(19) 0.0014(18) 0.0082(19)
C13 0.022(2) 0.023(2) 0.024(2) 0.0029(18) 0.0037(18) 0.0032(19)
C14 0.021(2) 0.019(2) 0.016(2) 0.0042(17) 0.0019(17) 0.0032(18)
C15 0.018(2) 0.022(2) 0.018(2) 0.0061(17) -0.0002(17) 0.0061(18)
C16 0.020(2) 0.024(2) 0.017(2) 0.0061(17) 0.0024(17) -0.0015(18)
C17 0.026(2) 0.022(2) 0.020(3) 0.0041(18) 0.0009(19) 0.0016(19)
N21 0.029(2) 0.0215(19) 0.019(2) 0.0040(15) 0.0000(15) 0.0040(16)
C21 0.026(2) 0.022(2) 0.026(3) 0.0055(18) 0.0029(19) 0.0027(19)
C22 0.025(2) 0.025(2) 0.032(3) 0.003(2) -0.0005(19) 0.010(2)
C23 0.026(2) 0.017(2) 0.016(2) -0.0008(17) -0.0011(17) 0.0050(18)
C24 0.026(2) 0.023(2) 0.027(3) 0.0063(18) 0.0088(18) 0.0096(19)
C25 0.027(2) 0.026(2) 0.025(3) 0.0060(19) 0.0034(19) 0.009(2)
C26 0.026(2) 0.019(2) 0.017(2) 0.0042(17) 0.0007(18) 0.0025(17)
N31 0.028(2) 0.022(2) 0.024(2) 0.0105(16) 0.0040(16) 0.0062(16)
C31 0.035(3) 0.021(2) 0.024(3) 0.0074(18) 0.001(2) 0.006(2)
C32 0.025(2) 0.023(2) 0.023(3) 0.0043(18) -0.0004(18) 0.0028(19)
C33 0.021(2) 0.015(2) 0.024(3) 0.0057(17) 0.0035(18) 0.0077(17)
C34 0.024(2) 0.020(2) 0.021(2) 0.0044(17) 0.0031(18) 0.0100(18)
C35 0.025(2) 0.023(2) 0.029(3) 0.0077(19) 0.0006(19) 0.0083(19)
C36 0.028(2) 0.023(2) 0.019(2) 0.0024(17) 0.0017(18) 0.0099(18)

loop_
_atom_type_symbol
_atom_type_description
_atom_type_scat_dispersion_real
_atom_type_scat_dispersion_imag
_atom_type_scat_source
C C 0.0033 0.0016 'International Tables Vol C Tables 4.2.6.8 and 6.1.1.4'
H H 0.0000 0.0000 'International Tables Vol C Tables 4.2.6.8 and 6.1.1.4'
N N 0.0061 0.0033 'International Tables Vol C Tables 4.2.6.8 and 6.1.1.4'
O O 0.0106 0.0060 'International Tables Vol C Tables 4.2.6.8 and 6.1.1.4'

loop_
_geom_angle_atom_site_label_1
_geom_angle_atom_site_label_2
_geom_angle_atom_site_label_3
_geom_angle
_geom_angle_site_symmetry_1
O19 C11 C16 122.9(4) .
O19 C11 C12 117.6(4) .
C16 C11 C12 119.5(4) .
C13 C12 C11 119.7(4) .
C12 C13 C14 121.7(4) .
C13 C14 C15 117.8(4) .
C13 C14 C17 121.2(4) .
C15 C14 C17 121.0(4) .
C16 C15 C14 121.4(4) .
C15 C16 C11 119.9(4) .
O17 C17 O18 123.0(4) .
O17 C17 C14 122.4(4) .
O18 C17 C14 114.6(4) .
C25 N21 C21 117.5(4) .
N21 C21 C22 123.0(4) .
C21 C22 C23 120.2(4) .
C24 C23 C22 116.3(4) .
C24 C23 C26 120.4(4) .
C22 C23 C26 123.3(4) .
C23 C24 C25 120.0(4) .
N21 C25 C24 123.0(4) .
C26 C26 C23 124.9(5) 2_666
C31 N31 C35 116.3(4) .
N31 C31 C32 124.1(4) .
C31 C32 C33 119.6(4) .
C34 C33 C32 116.3(4) .
C34 C33 C36 119.9(3) .
C32 C33 C36 123.8(3) .
C35 C34 C33 119.9(4) .
N31 C35 C34 123.7(4) .
C36 C36 C33 126.9(5) 2_765

loop_
_geom_bond_atom_site_label_1
_geom_bond_atom_site_label_2
_geom_bond_distance
_geom_bond_site_symmetry_2
O17 C17 1.236(4) .
O18 C17 1.316(5) .
O19 C11 1.353(5) .
C11 C16 1.391(5) .
C11 C12 1.399(5) .
C12 C13 1.386(6) .
C13 C14 1.392(5) .
C14 C15 1.399(5) .
C14 C17 1.479(5) .
C15 C16 1.389(5) .
N21 C25 1.334(5) .
N21 C21 1.339(5) .
C21 C22 1.379(6) .
C22 C23 1.401(5) .
C23 C24 1.389(5) .
C23 C26 1.474(6) .
C24 C25 1.390(5) .
C26 C26 1.336(8) 2_666
N31 C31 1.342(5) .
N31 C35 1.343(5) .
C31 C32 1.375(5) .
C32 C33 1.404(5) .
C33 C34 1.399(5) .
C33 C36 1.460(5) .
C34 C35 1.378(5) .
C36 C36 1.331(7) 2_765

loop_
_geom_hbond_atom_site_label_D
_geom_hbond_atom_site_label_H
_geom_hbond_atom_site_label_A
_geom_hbond_distance_DH
_geom_hbond_distance_HA
_geom_hbond_distance_DA
_geom_hbond_angle_DHA
_geom_hbond_site_symmetry_A
O18 H18 N21 1.08 1.54 2.617(4) 168.8 1_545
O19 H19 N31 1.00 1.79 2.756(4) 163.8 1_565

loop_
_geom_torsion_atom_site_label_1
_geom_torsion_atom_site_label_2
_geom_torsion_atom_site_label_3
_geom_torsion_atom_site_label_4
_geom_torsion
_geom_torsion_site_symmetry_4
O19 C11 C12 C13 178.5(3) .
C16 C11 C12 C13 -0.1(5) .
C11 C12 C13 C14 0.0(6) .
C12 C13 C14 C15 -0.4(5) .
C12 C13 C14 C17 178.3(3) .
C13 C14 C15 C16 0.8(5) .
C17 C14 C15 C16 -177.8(3) .
C14 C15 C16 C11 -0.9(5) .
O19 C11 C16 C15 -177.9(3) .
C12 C11 C16 C15 0.5(5) .
C13 C14 C17 O17 -4.7(6) .
C15 C14 C17 O17 173.8(3) .
C13 C14 C17 O18 177.3(3) .
C15 C14 C17 O18 -4.1(5) .
C25 N21 C21 C22 0.3(6) .
N21 C21 C22 C23 -1.3(6) .
C21 C22 C23 C24 1.0(5) .
C21 C22 C23 C26 -177.7(3) .
C22 C23 C24 C25 0.2(5) .
C26 C23 C24 C25 178.9(3) .
C21 N21 C25 C24 0.9(5) .
C23 C24 C25 N21 -1.2(6) .
C24 C23 C26 C26 168.1(5) 2_666
C22 C23 C26 C26 -13.3(7) 2_666
C35 N31 C31 C32 1.0(6) .
N31 C31 C32 C33 0.3(6) .
C31 C32 C33 C34 -1.2(6) .
C31 C32 C33 C36 176.7(4) .
C32 C33 C34 C35 0.7(6) .
C36 C33 C34 C35 -177.3(4) .
C31 N31 C35 C34 -1.5(6) .
C33 C34 C35 N31 0.7(6) .
C34 C33 C36 C36 177.7(5) 2_765
C32 C33 C36 C36 -0.1(8) 2_765
